data_1547000
loop_
_publ_author_name
'He, Chun-Ting'
'Ye, Zi-Ming'
'Xu, Yantong'
'Zhou, Dong-Dong'
'Zhou, Hao-Long'
'Chen, Da'
'Zhang, Jie-Peng'
'Chen, Xiao-Ming'

_publ_section_title
;
 Hyperfine Adjustment of Flexible Pore-Surface Pockets Enables Smart
 Recognitions of Gas Size and Quadrupole Moment
;
_journal_name_full 'Chem. Sci.'
_journal_paper_doi 10.1039/C7SC03067C
_journal_year 2017
_chemical_formula_sum 'C4 H4 Cd N6'
_chemical_formula_weight 248.53
_chemical_name_systematic
; 
 ? 
;
_space_group_IT_number 227
_symmetry_cell_setting cubic
_symmetry_space_group_name_Hall '-F 4vw 2vw 3'
_symmetry_space_group_name_H-M 'F d -3 m :2'
_atom_sites_solution_hydrogens geom
_atom_sites_solution_primary direct
_atom_sites_solution_secondary difmap
_audit_creation_method SHELXL-97
_audit_update_record
;
2017-07-12 deposited with the CCDC.
2017-09-11 downloaded from the CCDC.
;
_cell_angle_alpha 90.00
_cell_angle_beta 90.00
_cell_angle_gamma 90.00
_cell_formula_units_Z 24
_cell_length_a 18.6249(18)
_cell_length_b 18.6249(18)
_cell_length_c 18.6249(18)
_cell_measurement_reflns_used 3195
_cell_measurement_temperature 103(2)
_cell_measurement_theta_max 54.506
_cell_measurement_theta_min 6.187
_cell_volume 6460.7(11)
_computing_structure_refinement 'SHELXL-97 (Sheldrick, 1997)'
_computing_structure_solution 'SHELXS-97 (Sheldrick, 1990)'
_diffrn_ambient_temperature 103(2)
_diffrn_measured_fraction_theta_full 0.997
_diffrn_measured_fraction_theta_max 0.997
_diffrn_measurement_device_type CCD
_diffrn_measurement_method '/w scan'
_diffrn_radiation_monochromator graphite
_diffrn_radiation_source 'fine-focus sealed tube'
_diffrn_radiation_type MoK\a
_diffrn_radiation_wavelength 0.71073
_diffrn_reflns_av_R_equivalents 0.0432
_diffrn_reflns_av_sigmaI/netI 0.0112
_diffrn_reflns_limit_h_max 22
_diffrn_reflns_limit_h_min -22
_diffrn_reflns_limit_k_max 22
_diffrn_reflns_limit_k_min -22
_diffrn_reflns_limit_l_max 22
_diffrn_reflns_limit_l_min -22
_diffrn_reflns_number 9928
_diffrn_reflns_theta_full 25.90
_diffrn_reflns_theta_max 25.90
_diffrn_reflns_theta_min 3.09
_exptl_absorpt_coefficient_mu 1.986
_exptl_absorpt_correction_T_max 0.7417
_exptl_absorpt_correction_T_min 0.6805
_exptl_absorpt_correction_type multi-scan
_exptl_absorpt_process_details SADABS
_exptl_crystal_colour colorless
_exptl_crystal_density_diffrn 1.533
_exptl_crystal_density_method 'not measured'
_exptl_crystal_description block
_exptl_crystal_F_000 2832
_exptl_crystal_size_max 0.21
_exptl_crystal_size_mid 0.20
_exptl_crystal_size_min 0.16
_refine_diff_density_max 0.459
_refine_diff_density_min -0.433
_refine_diff_density_rms 0.066
_refine_ls_extinction_method none
_refine_ls_goodness_of_fit_ref 1.037
_refine_ls_hydrogen_treatment constr
_refine_ls_matrix_type full
_refine_ls_number_parameters 20
_refine_ls_number_reflns 342
_refine_ls_number_restraints 0
_refine_ls_restrained_S_all 1.037
_refine_ls_R_factor_all 0.0216
_refine_ls_R_factor_gt 0.0193
_refine_ls_shift/su_max 0.000
_refine_ls_shift/su_mean 0.000
_refine_ls_structure_factor_coef Fsqd
_refine_ls_weighting_details 'calc w=1/[\s^2^(Fo^2^)+(0.0285P)^2^+30.6742P] where P=(Fo^2^+2Fc^2^)/3'
_refine_ls_weighting_scheme calc
_refine_ls_wR_factor_gt 0.0466
_refine_ls_wR_factor_ref 0.0484
_reflns_number_gt 314
_reflns_number_total 342
_reflns_threshold_expression >2sigma(I)
_cod_data_source_file c7sc03067c2.cif
_cod_data_source_block Cd3
_cod_depositor_comments
;
The following automatic conversions were performed:

'_symmetry_cell_setting' value 'Cubic' changed to 'cubic' according
to
/home/data/users/saulius/crontab/automatic-downloads/rss-feeds/RSC/lib/dictionaries/cif_core.dic
dictionary named 'cif_core.dic' version 2.4.2 from 2011-04-26.

Automatic conversion script
Id: cif_fix_values 4973 2017-02-22 13:04:09Z antanas 
;
_cod_original_sg_symbol_H-M Fd-3m
_cod_database_code 1547000

loop_
_symmetry_equiv_pos_as_xyz
'x, y, z'
'-x+3/4, -y+1/4, z+1/2'
'-x+1/4, y+1/2, -z+3/4'
'x+1/2, -y+3/4, -z+1/4'
'z, x, y'
'z+1/2, -x+3/4, -y+1/4'
'-z+3/4, -x+1/4, y+1/2'
'-z+1/4, x+1/2, -y+3/4'
'y, z, x'
'-y+1/4, z+1/2, -x+3/4'
'y+1/2, -z+3/4, -x+1/4'
'-y+3/4, -z+1/4, x+1/2'
'y+3/4, x+1/4, -z+1/2'
'-y, -x, -z'
'y+1/4, -x+1/2, z+3/4'
'-y+1/2, x+3/4, z+1/4'
'x+3/4, z+1/4, -y+1/2'
'-x+1/2, z+3/4, y+1/4'
'-x, -z, -y'
'x+1/4, -z+1/2, y+3/4'
'z+3/4, y+1/4, -x+1/2'
'z+1/4, -y+1/2, x+3/4'
'-z+1/2, y+3/4, x+1/4'
'-z, -y, -x'
'x, y+1/2, z+1/2'
'-x+3/4, -y+3/4, z+1'
'-x+1/4, y+1, -z+5/4'
'x+1/2, -y+5/4, -z+3/4'
'z, x+1/2, y+1/2'
'z+1/2, -x+5/4, -y+3/4'
'-z+3/4, -x+3/4, y+1'
'-z+1/4, x+1, -y+5/4'
'y, z+1/2, x+1/2'
'-y+1/4, z+1, -x+5/4'
'y+1/2, -z+5/4, -x+3/4'
'-y+3/4, -z+3/4, x+1'
'y+3/4, x+3/4, -z+1'
'-y, -x+1/2, -z+1/2'
'y+1/4, -x+1, z+5/4'
'-y+1/2, x+5/4, z+3/4'
'x+3/4, z+3/4, -y+1'
'-x+1/2, z+5/4, y+3/4'
'-x, -z+1/2, -y+1/2'
'x+1/4, -z+1, y+5/4'
'z+3/4, y+3/4, -x+1'
'z+1/4, -y+1, x+5/4'
'-z+1/2, y+5/4, x+3/4'
'-z, -y+1/2, -x+1/2'
'x+1/2, y, z+1/2'
'-x+5/4, -y+1/4, z+1'
'-x+3/4, y+1/2, -z+5/4'
'x+1, -y+3/4, -z+3/4'
'z+1/2, x, y+1/2'
'z+1, -x+3/4, -y+3/4'
'-z+5/4, -x+1/4, y+1'
'-z+3/4, x+1/2, -y+5/4'
'y+1/2, z, x+1/2'
'-y+3/4, z+1/2, -x+5/4'
'y+1, -z+3/4, -x+3/4'
'-y+5/4, -z+1/4, x+1'
'y+5/4, x+1/4, -z+1'
'-y+1/2, -x, -z+1/2'
'y+3/4, -x+1/2, z+5/4'
'-y+1, x+3/4, z+3/4'
'x+5/4, z+1/4, -y+1'
'-x+1, z+3/4, y+3/4'
'-x+1/2, -z, -y+1/2'
'x+3/4, -z+1/2, y+5/4'
'z+5/4, y+1/4, -x+1'
'z+3/4, -y+1/2, x+5/4'
'-z+1, y+3/4, x+3/4'
'-z+1/2, -y, -x+1/2'
'x+1/2, y+1/2, z'
'-x+5/4, -y+3/4, z+1/2'
'-x+3/4, y+1, -z+3/4'
'x+1, -y+5/4, -z+1/4'
'z+1/2, x+1/2, y'
'z+1, -x+5/4, -y+1/4'
'-z+5/4, -x+3/4, y+1/2'
'-z+3/4, x+1, -y+3/4'
'y+1/2, z+1/2, x'
'-y+3/4, z+1, -x+3/4'
'y+1, -z+5/4, -x+1/4'
'-y+5/4, -z+3/4, x+1/2'
'y+5/4, x+3/4, -z+1/2'
'-y+1/2, -x+1/2, -z'
'y+3/4, -x+1, z+3/4'
'-y+1, x+5/4, z+1/4'
'x+5/4, z+3/4, -y+1/2'
'-x+1, z+5/4, y+1/4'
'-x+1/2, -z+1/2, -y'
'x+3/4, -z+1, y+3/4'
'z+5/4, y+3/4, -x+1/2'
'z+3/4, -y+1, x+3/4'
'-z+1, y+5/4, x+1/4'
'-z+1/2, -y+1/2, -x'
'-x, -y, -z'
'x-3/4, y-1/4, -z-1/2'
'x-1/4, -y-1/2, z-3/4'
'-x-1/2, y-3/4, z-1/4'
'-z, -x, -y'
'-z-1/2, x-3/4, y-1/4'
'z-3/4, x-1/4, -y-1/2'
'z-1/4, -x-1/2, y-3/4'
'-y, -z, -x'
'y-1/4, -z-1/2, x-3/4'
'-y-1/2, z-3/4, x-1/4'
'y-3/4, z-1/4, -x-1/2'
'-y-3/4, -x-1/4, z-1/2'
'y, x, z'
'-y-1/4, x-1/2, -z-3/4'
'y-1/2, -x-3/4, -z-1/4'
'-x-3/4, -z-1/4, y-1/2'
'x-1/2, -z-3/4, -y-1/4'
'x, z, y'
'-x-1/4, z-1/2, -y-3/4'
'-z-3/4, -y-1/4, x-1/2'
'-z-1/4, y-1/2, -x-3/4'
'z-1/2, -y-3/4, -x-1/4'
'z, y, x'
'-x, -y+1/2, -z+1/2'
'x-3/4, y+1/4, -z'
'x-1/4, -y, z-1/4'
'-x-1/2, y-1/4, z+1/4'
'-z, -x+1/2, -y+1/2'
'-z-1/2, x-1/4, y+1/4'
'z-3/4, x+1/4, -y'
'z-1/4, -x, y-1/4'
'-y, -z+1/2, -x+1/2'
'y-1/4, -z, x-1/4'
'-y-1/2, z-1/4, x+1/4'
'y-3/4, z+1/4, -x'
'-y-3/4, -x+1/4, z'
'y, x+1/2, z+1/2'
'-y-1/4, x, -z-1/4'
'y-1/2, -x-1/4, -z+1/4'
'-x-3/4, -z+1/4, y'
'x-1/2, -z-1/4, -y+1/4'
'x, z+1/2, y+1/2'
'-x-1/4, z, -y-1/4'
'-z-3/4, -y+1/4, x'
'-z-1/4, y, -x-1/4'
'z-1/2, -y-1/4, -x+1/4'
'z, y+1/2, x+1/2'
'-x+1/2, -y, -z+1/2'
'x-1/4, y-1/4, -z'
'x+1/4, -y-1/2, z-1/4'
'-x, y-3/4, z+1/4'
'-z+1/2, -x, -y+1/2'
'-z, x-3/4, y+1/4'
'z-1/4, x-1/4, -y'
'z+1/4, -x-1/2, y-1/4'
'-y+1/2, -z, -x+1/2'
'y+1/4, -z-1/2, x-1/4'
'-y, z-3/4, x+1/4'
'y-1/4, z-1/4, -x'
'-y-1/4, -x-1/4, z'
'y+1/2, x, z+1/2'
'-y+1/4, x-1/2, -z-1/4'
'y, -x-3/4, -z+1/4'
'-x-1/4, -z-1/4, y'
'x, -z-3/4, -y+1/4'
'x+1/2, z, y+1/2'
'-x+1/4, z-1/2, -y-1/4'
'-z-1/4, -y-1/4, x'
'-z+1/4, y-1/2, -x-1/4'
'z, -y-3/4, -x+1/4'
'z+1/2, y, x+1/2'
'-x+1/2, -y+1/2, -z'
'x-1/4, y+1/4, -z-1/2'
'x+1/4, -y, z-3/4'
'-x, y-1/4, z-1/4'
'-z+1/2, -x+1/2, -y'
'-z, x-1/4, y-1/4'
'z-1/4, x+1/4, -y-1/2'
'z+1/4, -x, y-3/4'
'-y+1/2, -z+1/2, -x'
'y+1/4, -z, x-3/4'
'-y, z-1/4, x-1/4'
'y-1/4, z+1/4, -x-1/2'
'-y-1/4, -x+1/4, z-1/2'
'y+1/2, x+1/2, z'
'-y+1/4, x, -z-3/4'
'y, -x-1/4, -z-1/4'
'-x-1/4, -z+1/4, y-1/2'
'x, -z-1/4, -y-1/4'
'x+1/2, z+1/2, y'
'-x+1/4, z, -y-3/4'
'-z-1/4, -y+1/4, x-1/2'
'-z+1/4, y, -x-3/4'
'z, -y-1/4, -x-1/4'
'z+1/2, y+1/2, x'

loop_
_atom_site_label
_atom_site_type_symbol
_atom_site_fract_x
_atom_site_fract_y
_atom_site_fract_z
_atom_site_U_iso_or_equiv
_atom_site_adp_type
_atom_site_occupancy
_atom_site_symmetry_multiplicity
_atom_site_calc_flag
_atom_site_refinement_flags
Cd1 Cd 0.5000 0.5000 0.0000 0.01209(18) Uani 1 12 d S
Cd2 Cd 0.3750 0.3750 -0.1250 0.0099(2) Uani 1 24 d S
N1 N 0.41640(9) 0.41640(9) 0.04271(13) 0.0172(5) Uani 1 2 d S
N2 N 0.3750 0.3750 0.00155(17) 0.0129(7) Uani 1 4 d S
C1 C 0.40078(12) 0.40078(12) 0.11147(16) 0.0263(7) Uani 1 2 d S
H1A H 0.4220 0.4220 0.1527 0.032 Uiso 1 2 calc SR

loop_
_atom_site_aniso_label
_atom_site_aniso_U_11
_atom_site_aniso_U_22
_atom_site_aniso_U_33
_atom_site_aniso_U_23
_atom_site_aniso_U_13
_atom_site_aniso_U_12
Cd1 0.01209(18) 0.01209(18) 0.01209(18) -0.00149(11) -0.00149(11) -0.00149(11)
Cd2 0.0099(2) 0.0099(2) 0.0099(2) 0.000 0.000 0.000
N1 0.0182(8) 0.0182(8) 0.0153(12) -0.0022(7) -0.0022(7) -0.0043(10)
N2 0.0126(10) 0.0126(10) 0.0134(17) 0.000 0.000 -0.0023(13)
C1 0.0341(11) 0.0341(11) 0.0108(15) -0.0038(9) -0.0038(9) -0.0123(15)

loop_
_atom_type_symbol
_atom_type_description
_atom_type_scat_dispersion_real
_atom_type_scat_dispersion_imag
_atom_type_scat_source
C C 0.0033 0.0016 'International Tables Vol C Tables 4.2.6.8 and 6.1.1.4'
H H 0.0000 0.0000 'International Tables Vol C Tables 4.2.6.8 and 6.1.1.4'
N N 0.0061 0.0033 'International Tables Vol C Tables 4.2.6.8 and 6.1.1.4'
Cd Cd -0.8075 1.2024 'International Tables Vol C Tables 4.2.6.8 and 6.1.1.4'

loop_
_geom_angle_atom_site_label_1
_geom_angle_atom_site_label_2
_geom_angle_atom_site_label_3
_geom_angle
_geom_angle_site_symmetry_1
_geom_angle_site_symmetry_3
N1 Cd1 N1 180.00(12) 149_565 53_554
N1 Cd1 N1 90.55(8) 149_565 129_655
N1 Cd1 N1 89.45(8) 53_554 129_655
N1 Cd1 N1 90.55(8) 149_565 97_665
N1 Cd1 N1 89.45(8) 53_554 97_665
N1 Cd1 N1 90.55(8) 129_655 97_665
N1 Cd1 N1 89.45(8) 149_565 .
N1 Cd1 N1 90.55(8) 53_554 .
N1 Cd1 N1 89.45(8) 129_655 .
N1 Cd1 N1 180.0 97_665 .
N1 Cd1 N1 89.45(8) 149_565 33_554
N1 Cd1 N1 90.55(8) 53_554 33_554
N1 Cd1 N1 180.0 129_655 33_554
N1 Cd1 N1 89.45(8) 97_665 33_554
N1 Cd1 N1 90.55(8) . 33_554
N2 Cd2 N2 180.0 79_454 53_554
N2 Cd2 N2 90.0 79_454 75_544
N2 Cd2 N2 90.0 53_554 75_544
N2 Cd2 N2 90.0 79_454 .
N2 Cd2 N2 90.0 53_554 .
N2 Cd2 N2 180.0 75_544 .
N2 Cd2 N2 90.0 79_454 83_445
N2 Cd2 N2 90.0 53_554 83_445
N2 Cd2 N2 90.0 75_544 83_445
N2 Cd2 N2 90.0 . 83_445
N2 Cd2 N2 90.0 79_454 33_554
N2 Cd2 N2 90.0 53_554 33_554
N2 Cd2 N2 90.0 75_544 33_554
N2 Cd2 N2 90.0 . 33_554
N2 Cd2 N2 180.0 83_445 33_554
N2 N1 C1 107.3(2) . .
N2 N1 Cd1 125.03(18) . .
C1 N1 Cd1 127.67(19) . .
N1 N2 N1 109.8(3) . 26_554
N1 N2 Cd2 125.11(15) . .
N1 N2 Cd2 125.11(15) 26_554 .
N1 C1 C1 107.81(17) . 26_554
N1 C1 H1A 126.1 . .
C1 C1 H1A 126.1 26_554 .

loop_
_geom_bond_atom_site_label_1
_geom_bond_atom_site_label_2
_geom_bond_distance
_geom_bond_site_symmetry_2
Cd1 N1 2.341(2) 149_565
Cd1 N1 2.341(2) 53_554
Cd1 N1 2.341(2) 129_655
Cd1 N1 2.341(2) 97_665
Cd1 N1 2.341(2) .
Cd1 N1 2.341(2) 33_554
Cd2 N2 2.357(3) 79_454
Cd2 N2 2.357(3) 53_554
Cd2 N2 2.357(3) 75_544
Cd2 N2 2.357(3) .
Cd2 N2 2.357(3) 83_445
Cd2 N2 2.357(3) 33_554
N1 N2 1.333(3) .
N1 C1 1.345(4) .
N2 N1 1.333(3) 26_554
C1 C1 1.358(6) 26_554
C1 H1A 0.9500 .
